data_7010486
loop_
_publ_author_name
'Grove, Hilde'
'Sletten, Jorunn'
'Julve, Miguel'
'Lloret, Francesc'

_publ_section_title
;
 Syntheses, crystal structures and magnetic properties of polynuclear
 1,4,5,8,9,12-hexaazatriphenylene (hat)-bridged copper(II) complexes
;
_journal_issue 7
_journal_name_full 'Journal of the Chemical Society, Dalton Transactions'
_journal_page_first 1029
_journal_paper_doi 10.1039/b009647o
_journal_year 2001
_chemical_compound_source 'synthesized by H. Grove'
_chemical_formula_analytical 'C12 H10 Cu N8 O8'
_chemical_formula_structural '[Cu (C12 H6)(H2 O)2]n . (N1 O3)2n'
_chemical_formula_sum 'C12 H10 Cu N8 O8'
_chemical_formula_weight 457.82
_chemical_name_systematic
; 
? 
;
_space_group_IT_number 14
_symmetry_cell_setting monoclinic
_symmetry_space_group_name_Hall '-P 2yn'
_symmetry_space_group_name_H-M 'P 1 21/n 1'
_atom_sites_solution_hydrogens 'geom if bound to C, difmap if bound to O'
_atom_sites_solution_primary Patterson
_atom_sites_solution_secondary difmap
_audit_creation_method SHELXL
_cell_angle_alpha 90.00
_cell_angle_beta 91.8540(10)
_cell_angle_gamma 90.00
_cell_formula_units_Z 4
_cell_length_a 9.3161(3)
_cell_length_b 15.9239(4)
_cell_length_c 10.1922(3)
_cell_measurement_temperature 173(2)
_cell_measurement_theta_max 28
_cell_measurement_theta_min 4
_cell_volume 1511.21(8)
_computing_cell_refinement 'SAINT, version 4.0'
_computing_data_collection 'SMART, version 4.0'
_computing_data_reduction 'SAINT, version 4.0'
_computing_molecular_graphics 'XP, version 4.3, 1992'
_computing_publication_material 'CIFTAB, Sheldrick, 1993'
_computing_structure_refinement 'SHELXL-93 (Sheldrick, 1993)'
_computing_structure_solution 'SHELXS-86 (Sheldrick, 1990)'
_diffrn_ambient_temperature 173(2)
_diffrn_measurement_device '2K SMART CCD'
_diffrn_measurement_method \w
_diffrn_radiation_monochromator graphite
_diffrn_radiation_source 'fine-focus sealed tube'
_diffrn_radiation_type MoK\a
_diffrn_radiation_wavelength 0.71073
_diffrn_reflns_av_R_equivalents 0.0452
_diffrn_reflns_av_sigmaI/netI 0.0548
_diffrn_reflns_limit_h_max 10
_diffrn_reflns_limit_h_min -13
_diffrn_reflns_limit_k_max 19
_diffrn_reflns_limit_k_min -22
_diffrn_reflns_limit_l_max 14
_diffrn_reflns_limit_l_min -14
_diffrn_reflns_number 11379
_diffrn_reflns_theta_max 27.99
_diffrn_reflns_theta_min 2.37
_diffrn_standards_decay_% 1
_diffrn_standards_number
;
50 first frames remeasured at end of data collection
;
_exptl_absorpt_coefficient_mu 1.520
_exptl_absorpt_correction_T_max 0.862126
_exptl_absorpt_correction_T_min 0.576934
_exptl_absorpt_correction_type 'empirical, SADABS'
_exptl_crystal_colour brown
_exptl_crystal_density_diffrn 2.012
_exptl_crystal_description plate
_exptl_crystal_F_000 924
_exptl_crystal_size_max 0.34
_exptl_crystal_size_mid 0.31
_exptl_crystal_size_min 0.19
_refine_diff_density_max 0.917
_refine_diff_density_min -0.389
_refine_diff_density_rms 0.092
_refine_ls_extinction_method none
_refine_ls_goodness_of_fit_all 1.046
_refine_ls_goodness_of_fit_obs 1.100
_refine_ls_hydrogen_treatment 'riding model'
_refine_ls_matrix_type full
_refine_ls_number_parameters 262
_refine_ls_number_reflns 3632
_refine_ls_number_restraints 0
_refine_ls_restrained_S_all 1.055
_refine_ls_restrained_S_obs 1.100
_refine_ls_R_factor_all 0.0726
_refine_ls_R_factor_obs 0.0427
_refine_ls_shift/esd_max 0.001
_refine_ls_shift/esd_mean 0.000
_refine_ls_structure_factor_coef Fsqd
_refine_ls_weighting_details 'w=1/[\s^2^(Fo^2^)+(0.0319P)^2^+2.0415P] where P=(Fo^2^+2Fc^2^)/3'
_refine_ls_weighting_scheme calc
_refine_ls_wR_factor_all 0.0945
_refine_ls_wR_factor_obs 0.0833
_reflns_number_observed 2671
_reflns_number_total 3648
_reflns_observed_criterion >2sigma(I)
_cod_data_source_file b009647o.txt
_cod_data_source_block cuhatno
_cod_depositor_comments
;
The following automatic conversions were performed:

'_refine_ls_weighting_scheme' value 'calc
w=1/[\s^2^(Fo^2^)+(0.0319P)^2^+2.0415P] where P=(Fo^2^+2Fc^2^)/3' was
changed to 'calc'. New tag '_refine_ls_weighting_details' was
created. The value of the new tag was set to
'w=1/[\s^2^(Fo^2^)+(0.0319P)^2^+2.0415P] where P=(Fo^2^+2Fc^2^)/3'.

Automatic conversion script
Id: cif_fix_values 3143 2015-03-26 13:38:13Z robertas 
;
_cod_original_sg_symbol_H-M 'P 21 / n'
_cod_database_code 7010486

loop_
_symmetry_equiv_pos_as_xyz
'x, y, z'
'-x+1/2, y+1/2, -z+1/2'
'-x, -y, -z'
'x-1/2, -y-1/2, z-1/2'

loop_
_atom_site_aniso_label
_atom_site_aniso_U_11
_atom_site_aniso_U_22
_atom_site_aniso_U_33
_atom_site_aniso_U_23
_atom_site_aniso_U_13
_atom_site_aniso_U_12
Cu1 0.0172(2) 0.0194(2) 0.0151(2) 0.0007(2) -0.00559(13) 0.0002(2)
O1 0.0295(13) 0.0201(11) 0.0199(11) 0.0004(9) -0.0041(9) 0.0016(9)
O2 0.0239(13) 0.0246(12) 0.0297(13) -0.0002(10) -0.0031(10) -0.0008(9)
O3 0.0285(14) 0.0403(14) 0.0310(13) 0.0040(11) -0.0019(11) -0.0098(11)
O4 0.038(2) 0.0413(15) 0.0241(12) 0.0095(11) 0.0001(11) 0.0056(11)
O5 0.040(2) 0.0270(13) 0.0346(14) 0.0044(11) 0.0048(12) -0.0091(11)
O6 0.041(2) 0.043(2) 0.058(2) -0.0167(14) -0.0283(14) 0.0148(13)
O7 0.038(2) 0.0336(14) 0.0366(14) -0.0081(11) -0.0007(11) 0.0118(11)
O8 0.040(2) 0.0260(13) 0.0344(14) -0.0033(11) -0.0140(12) 0.0003(10)
N1 0.0175(13) 0.0184(12) 0.0172(13) -0.0021(10) -0.0042(10) 0.0013(10)
N2 0.0180(13) 0.0160(12) 0.0183(13) -0.0017(10) -0.0021(10) 0.0044(9)
N3 0.0163(13) 0.0178(12) 0.0163(12) -0.0023(10) -0.0021(10) 0.0010(9)
N4 0.0184(14) 0.0252(14) 0.0156(13) -0.0011(10) -0.0028(10) 0.0022(10)
N5 0.025(2) 0.0216(14) 0.0185(13) 0.0037(11) 0.0011(11) -0.0006(11)
N6 0.0191(14) 0.0227(14) 0.0231(14) -0.0012(11) -0.0005(11) -0.0029(10)
N7 0.027(2) 0.0265(15) 0.0251(15) -0.0015(12) 0.0051(12) 0.0028(12)
N8 0.027(2) 0.0227(14) 0.027(2) 0.0039(12) -0.0043(12) -0.0010(12)
C1 0.016(2) 0.024(2) 0.024(2) -0.0054(13) -0.0081(13) 0.0014(12)
C2 0.021(2) 0.024(2) 0.024(2) -0.0034(13) -0.0021(13) -0.0045(12)
C3 0.017(2) 0.0193(15) 0.0169(14) -0.0039(12) 0.0020(12) 0.0001(11)
C4 0.0161(15) 0.0156(14) 0.0153(14) -0.0012(11) -0.0014(12) 0.0017(11)
C5 0.018(2) 0.0155(14) 0.0180(15) 0.0006(11) 0.0015(12) 0.0032(11)
C6 0.021(2) 0.0167(15) 0.019(2) 0.0000(12) -0.0001(12) -0.0013(12)
C7 0.021(2) 0.0164(15) 0.022(2) -0.0006(12) -0.0007(13) -0.0014(12)
C8 0.0139(15) 0.0168(14) 0.0190(15) -0.0020(11) 0.0009(12) 0.0019(11)
C9 0.017(2) 0.0199(14) 0.0142(14) -0.0007(11) -0.0023(12) 0.0031(11)
C10 0.018(2) 0.0176(15) 0.018(2) -0.0011(12) 0.0011(12) 0.0008(11)
C11 0.033(2) 0.023(2) 0.016(2) 0.0032(13) -0.0019(14) 0.0025(14)
C12 0.026(2) 0.028(2) 0.0156(15) -0.0020(13) -0.0041(13) 0.0036(13)

loop_
_atom_site_label
_atom_site_type_symbol
_atom_site_fract_x
_atom_site_fract_y
_atom_site_fract_z
_atom_site_U_iso_or_equiv
_atom_site_thermal_displace_type
_atom_site_occupancy
_atom_site_calc_flag
_atom_site_refinement_flags
_atom_site_disorder_group
Cu1 Cu 0.97266(4) 0.24201(2) 0.29978(3) 0.01737(11) Uani 1 d . .
O1 O 1.0674(2) 0.32177(13) 0.1786(2) 0.0233(5) Uani 1 d . .
H101 H 1.0241(2) 0.36672(13) 0.1784(2) 0.028 Uiso 1 d R .
H102 H 1.0601(2) 0.30892(13) 0.1061(2) 0.028 Uiso 1 d R .
O2 O 1.1177(2) 0.13797(14) 0.2201(2) 0.0262(5) Uani 1 d . .
H201 H 1.1184(2) 0.09030(14) 0.2508(2) 0.031 Uiso 1 d R .
H202 H 1.1874(2) 0.15974(14) 0.2247(2) 0.031 Uiso 1 d R .
O3 O 1.5512(3) 0.2273(2) 0.4208(2) 0.0333(6) Uani 1 d . .
O4 O 1.3931(3) 0.2242(2) 0.2584(2) 0.0345(6) Uani 1 d . .
O5 O 1.3749(3) 0.13877(14) 0.4227(2) 0.0337(6) Uani 1 d . .
O6 O 1.1061(3) 0.4939(2) 0.3237(3) 0.0481(8) Uani 1 d . .
O7 O 0.9209(3) 0.5759(2) 0.3207(2) 0.0361(6) Uani 1 d . .
O8 O 0.9321(3) 0.47191(14) 0.1839(2) 0.0339(6) Uani 1 d . .
N1 N 0.9105(3) 0.15412(15) 0.4363(2) 0.0178(5) Uani 1 d . .
N2 N 1.1174(3) 0.27153(14) 0.4467(2) 0.0175(5) Uani 1 d . .
N3 N 1.3159(3) 0.27860(15) 0.6585(2) 0.0168(5) Uani 1 d . .
N4 N 1.3024(3) 0.1630(2) 0.8555(2) 0.0198(6) Uani 1 d . .
N5 N 1.0801(3) 0.0431(2) 0.8563(2) 0.0218(6) Uani 1 d . .
N6 N 0.8858(3) 0.0341(2) 0.6385(3) 0.0216(6) Uani 1 d . .
N7 N 1.4399(3) 0.1958(2) 0.3661(3) 0.0260(6) Uani 1 d . .
N8 N 0.9866(3) 0.5144(2) 0.2771(3) 0.0256(6) Uani 1 d . .
C1 C 0.8078(3) 0.0963(2) 0.4317(3) 0.0218(7) Uani 1 d . .
H1 H 0.7415(3) 0.0947(2) 0.3589(3) 0.026 Uiso 1 calc R .
C2 C 0.7962(3) 0.0367(2) 0.5344(3) 0.0231(7) Uani 1 d . .
H2 H 0.7205(3) -0.0032(2) 0.5285(3) 0.028 Uiso 1 calc R .
C3 C 0.9885(3) 0.0949(2) 0.6449(3) 0.0176(6) Uani 1 d . .
C4 C 0.9995(3) 0.1544(2) 0.5442(3) 0.0157(6) Uani 1 d . .
C5 C 1.1108(3) 0.2176(2) 0.5497(3) 0.0170(6) Uani 1 d . .
C6 C 1.2212(3) 0.3292(2) 0.4516(3) 0.0191(6) Uani 1 d . .
H6 H 1.2283(3) 0.3686(2) 0.3821(3) 0.023 Uiso 1 calc R .
C7 C 1.3204(3) 0.3323(2) 0.5589(3) 0.0200(6) Uani 1 d . .
H7 H 1.3929(3) 0.3743(2) 0.5601(3) 0.024 Uiso 1 calc R .
C8 C 1.2091(3) 0.2204(2) 0.6543(3) 0.0166(6) Uani 1 d . .
C9 C 1.2004(3) 0.1587(2) 0.7581(3) 0.0172(6) Uani 1 d . .
C10 C 1.0916(3) 0.0983(2) 0.7557(3) 0.0179(6) Uani 1 d . .
C11 C 1.1779(4) 0.0498(2) 0.9528(3) 0.0241(7) Uani 1 d . .
H11 H 1.1716(4) 0.0132(2) 1.0259(3) 0.029 Uiso 1 calc R .
C12 C 1.2911(4) 0.1087(2) 0.9525(3) 0.0231(7) Uani 1 d . .
H12 H 1.3603(4) 0.1092(2) 1.0231(3) 0.028 Uiso 1 calc R .

loop_
_atom_type_symbol
_atom_type_description
_atom_type_scat_dispersion_real
_atom_type_scat_dispersion_imag
_atom_type_scat_source
C C 0.0033 0.0016 'International Tables Vol C Tables 4.2.6.8 and 6.1.1.4'
H H 0.0000 0.0000 'International Tables Vol C Tables 4.2.6.8 and 6.1.1.4'
N N 0.0061 0.0033 'International Tables Vol C Tables 4.2.6.8 and 6.1.1.4'
O O 0.0106 0.0060 'International Tables Vol C Tables 4.2.6.8 and 6.1.1.4'
Cu Cu 0.3201 1.2651 'International Tables Vol C Tables 4.2.6.8 and 6.1.1.4'

loop_
_geom_angle_atom_site_label_1
_geom_angle_atom_site_label_2
_geom_angle_atom_site_label_3
_geom_angle
_geom_angle_site_symmetry_1
_geom_angle_site_symmetry_3
_geom_angle_publ_flag
O1 Cu1 N2 90.73(9) . . ?
O1 Cu1 N3 89.21(9) . 4_565 ?
N2 Cu1 N3 174.64(10) . 4_565 ?
O1 Cu1 N1 170.05(9) . . ?
N2 Cu1 N1 81.66(10) . . ?
N3 Cu1 N1 98.96(9) 4_565 . ?
O1 Cu1 N4 93.27(9) . 4_565 ?
N2 Cu1 N4 96.50(9) . 4_565 ?
N3 Cu1 N4 78.15(9) 4_565 4_565 ?
N1 Cu1 N4 93.96(9) . 4_565 ?
O1 Cu1 O2 87.90(8) . . ?
N2 Cu1 O2 92.50(9) . . ?
N3 Cu1 O2 92.86(9) 4_565 . ?
N1 Cu1 O2 86.04(9) . . ?
N4 Cu1 O2 170.91(8) 4_565 . ?
Cu1 O1 H101 109.22(6) . . ?
Cu1 O1 H102 113.49(6) . . ?
H101 O1 H102 101.6 . . ?
Cu1 O2 H201 121.88(6) . . ?
Cu1 O2 H202 99.48(6) . . ?
H201 O2 H202 114.5 . . ?
C1 N1 C4 116.9(3) . . ?
C1 N1 Cu1 131.5(2) . . ?
C4 N1 Cu1 111.4(2) . . ?
C6 N2 C5 117.2(3) . . ?
C6 N2 Cu1 130.4(2) . . ?
C5 N2 Cu1 112.1(2) . . ?
C7 N3 C8 117.1(3) . . ?
C7 N3 Cu1 127.0(2) . 4_666 ?
C8 N3 Cu1 114.7(2) . 4_666 ?
C12 N4 C9 116.4(3) . . ?
C12 N4 Cu1 134.0(2) . 4_666 ?
C9 N4 Cu1 109.2(2) . 4_666 ?
C11 N5 C10 116.1(3) . . ?
C2 N6 C3 116.0(3) . . ?
O5 N7 O4 120.6(3) . . ?
O5 N7 O3 119.3(3) . . ?
O4 N7 O3 120.0(3) . . ?
O6 N8 O7 121.1(3) . . ?
O6 N8 O8 118.8(3) . . ?
O7 N8 O8 120.0(3) . . ?
N1 C1 C2 120.7(3) . . ?
N1 C1 H1 119.7(2) . . ?
C2 C1 H1 119.7(2) . . ?
N6 C2 C1 123.3(3) . . ?
N6 C2 H2 118.4(2) . . ?
C1 C2 H2 118.4(2) . . ?
N6 C3 C4 120.9(3) . . ?
N6 C3 C10 120.5(3) . . ?
C4 C3 C10 118.6(3) . . ?
N1 C4 C3 122.2(3) . . ?
N1 C4 C5 117.0(3) . . ?
C3 C4 C5 120.8(3) . . ?
N2 C5 C8 122.0(3) . . ?
N2 C5 C4 117.4(3) . . ?
C8 C5 C4 120.6(3) . . ?
N2 C6 C7 120.7(3) . . ?
N2 C6 H6 119.7(2) . . ?
C7 C6 H6 119.7(2) . . ?
N3 C7 C6 122.3(3) . . ?
N3 C7 H7 118.9(2) . . ?
C6 C7 H7 118.9(2) . . ?
N3 C8 C5 120.8(3) . . ?
N3 C8 C9 119.8(3) . . ?
C5 C8 C9 119.4(3) . . ?
N4 C9 C10 122.7(3) . . ?
N4 C9 C8 116.5(3) . . ?
C10 C9 C8 120.8(3) . . ?
N5 C10 C9 120.5(3) . . ?
N5 C10 C3 119.6(3) . . ?
C9 C10 C3 119.9(3) . . ?
N5 C11 C12 123.3(3) . . ?
N5 C11 H11 118.4(2) . . ?
C12 C11 H11 118.4(2) . . ?
N4 C12 C11 121.0(3) . . ?
N4 C12 H12 119.5(2) . . ?
C11 C12 H12 119.5(2) . . ?

loop_
_geom_bond_atom_site_label_1
_geom_bond_atom_site_label_2
_geom_bond_distance
_geom_bond_site_symmetry_2
_geom_bond_publ_flag
Cu1 O1 1.997(2) . ?
Cu1 N2 2.037(2) . ?
Cu1 N3 2.044(2) 4_565 ?
Cu1 N1 2.069(2) . ?
Cu1 N4 2.277(3) 4_565 ?
Cu1 O2 2.302(2) . ?
O1 H101 0.82 . ?
O1 H102 0.77 . ?
O2 H201 0.82 . ?
O2 H202 0.74 . ?
O3 N7 1.266(4) . ?
O4 N7 1.252(3) . ?
O5 N7 1.243(3) . ?
O6 N8 1.239(4) . ?
O7 N8 1.245(4) . ?
O8 N8 1.260(3) . ?
N1 C1 1.327(4) . ?
N1 C4 1.356(4) . ?
N2 C6 1.333(4) . ?
N2 C5 1.359(4) . ?
N3 C7 1.329(4) . ?
N3 C8 1.360(4) . ?
N3 Cu1 2.044(2) 4_666 ?
N4 C12 1.320(4) . ?
N4 C9 1.353(4) . ?
N4 Cu1 2.277(3) 4_666 ?
N5 C11 1.323(4) . ?
N5 C10 1.357(4) . ?
N6 C2 1.329(4) . ?
N6 C3 1.361(4) . ?
C1 C2 1.419(4) . ?
C1 H1 0.95 . ?
C2 H2 0.95 . ?
C3 C4 1.403(4) . ?
C3 C10 1.460(4) . ?
C4 C5 1.444(4) . ?
C5 C8 1.383(4) . ?
C6 C7 1.410(4) . ?
C6 H6 0.95 . ?
C7 H7 0.95 . ?
C8 C9 1.448(4) . ?
C9 C10 1.396(4) . ?
C11 C12 1.411(5) . ?
C11 H11 0.95 . ?
C12 H12 0.95 . ?
